data_4117030
loop_
_publ_author_name
'Michael P. Doyle'
'Chad S. Peterson'
'Marina N. Protopopova'
'Alan B. Marnett'
'Dann L. Parker'
'Doina G. Ene'
'Vincent Lynch'

_publ_section_title
;
 Macrocycle Formation by Catalytic Intramolecular Cyclopropanation. A New
 General Methodology for the Synthesis of Macrolides
;
_journal_name_full 'Journal of the American Chemical Society'
_journal_page_first 8826
_journal_page_last 8837
_journal_paper_doi 10.1021/ja971687z
_journal_volume 119
_journal_year 1997
_chemical_formula_sum 'C18 H22 O4'
_chemical_formula_weight 302.36
_chemical_name_systematic
; 
 ? 
;
_space_group_IT_number 15
_symmetry_cell_setting monoclinic
_symmetry_space_group_name_Hall '-C 2yc'
_symmetry_space_group_name_H-M 'C 1 2/c 1'
_atom_sites_solution_hydrogens geom
_atom_sites_solution_primary direct
_atom_sites_solution_secondary difmap
_audit_creation_method SHELXL
_cell_angle_alpha 90.00
_cell_angle_beta 98.840(10)
_cell_angle_gamma 90.00
_cell_formula_units_Z 8
_cell_length_a 28.055(2)
_cell_length_b 11.7210(10)
_cell_length_c 9.8830(10)
_cell_measurement_temperature 178(2)
_cell_volume 3211.2(5)
_computing_structure_refinement 'SHELXL-93 (Sheldrick, 1993)'
_computing_structure_solution 'SHELXS-86 (Sheldrick, 1990)'
_diffrn_ambient_temperature 178(2)
_diffrn_radiation_monochromator graphite
_diffrn_radiation_source 'fine-focus sealed tube'
_diffrn_radiation_type MoK\a
_diffrn_radiation_wavelength 0.71073
_diffrn_reflns_av_R_equivalents 0.0219
_diffrn_reflns_av_sigmaI/netI 0.0304
_diffrn_reflns_limit_h_max 39
_diffrn_reflns_limit_h_min -37
_diffrn_reflns_limit_k_max 16
_diffrn_reflns_limit_k_min -1
_diffrn_reflns_limit_l_max 13
_diffrn_reflns_limit_l_min -13
_diffrn_reflns_number 9983
_diffrn_reflns_theta_max 30.00
_diffrn_reflns_theta_min 2.73
_exptl_absorpt_coefficient_mu 0.087
_exptl_crystal_density_diffrn 1.251
_exptl_crystal_F_000 1296
_refine_diff_density_max 0.274
_refine_diff_density_min -0.180
_refine_diff_density_rms 0.038
_refine_ls_extinction_coef 0.0094(5)
_refine_ls_extinction_expression Fc^*^=kFc[1+0.001xFc^2^\l^3^/sin(2\q)]^-1/4^
_refine_ls_extinction_method SHELXL
_refine_ls_goodness_of_fit_all 1.022
_refine_ls_goodness_of_fit_obs 1.077
_refine_ls_matrix_type full
_refine_ls_number_parameters 288
_refine_ls_number_reflns 4689
_refine_ls_number_restraints 0
_refine_ls_restrained_S_all 1.023
_refine_ls_restrained_S_obs 1.077
_refine_ls_R_factor_all 0.0635
_refine_ls_R_factor_obs 0.0430
_refine_ls_shift/esd_max -0.010
_refine_ls_shift/esd_mean 0.001
_refine_ls_structure_factor_coef Fsqd
_refine_ls_weighting_details 'w=1/[\s^2^(Fo^2^)+(0.0465P)^2^+1.5689P] where P=(Fo^2^+2Fc^2^)/3'
_refine_ls_weighting_scheme calc
_refine_ls_wR_factor_all 0.1094
_refine_ls_wR_factor_obs 0.0985
_reflns_number_observed 3495
_reflns_number_total 4690
_reflns_observed_criterion >2sigma(I)
_cod_data_source_file ja971687z.cif
_cod_data_source_block ia1996
_cod_depositor_comments
;
The following automatic conversions were performed:

'_refine_ls_weighting_scheme' value 'calc
w=1/[\s^2^(Fo^2^)+(0.0465P)^2^+1.5689P] where P=(Fo^2^+2Fc^2^)/3' was
changed to 'calc'. New tag '_refine_ls_weighting_details' was
created. The value of the new tag was set to
'w=1/[\s^2^(Fo^2^)+(0.0465P)^2^+1.5689P] where P=(Fo^2^+2Fc^2^)/3'.

Automatic conversion script
Id: cif_fix_values 3143 2015-03-26 13:38:13Z robertas 
;
_cod_database_code 4117030

loop_
_symmetry_equiv_pos_as_xyz
'x, y, z'
'-x, y, -z+1/2'
'x+1/2, y+1/2, z'
'-x+1/2, y+1/2, -z+1/2'
'-x, -y, -z'
'x, -y, z-1/2'
'-x+1/2, -y+1/2, -z'
'x+1/2, -y+1/2, z-1/2'

loop_
_atom_site_aniso_label
_atom_site_aniso_U_11
_atom_site_aniso_U_22
_atom_site_aniso_U_33
_atom_site_aniso_U_23
_atom_site_aniso_U_13
_atom_site_aniso_U_12
O1 0.0349(4) 0.0221(4) 0.0200(4) -0.0003(3) 0.0049(3) 0.0018(3)
C2 0.0233(5) 0.0273(5) 0.0189(5) -0.0018(4) 0.0028(4) 0.0031(4)
C3 0.0246(5) 0.0255(5) 0.0182(5) -0.0006(4) 0.0026(4) 0.0023(4)
C4 0.0264(5) 0.0272(6) 0.0268(6) -0.0031(5) 0.0051(4) 0.0058(5)
C5 0.0241(5) 0.0267(5) 0.0246(5) -0.0031(4) 0.0043(4) 0.0018(4)
C6 0.0243(5) 0.0334(6) 0.0287(6) -0.0055(5) 0.0013(4) 0.0032(5)
O7 0.0251(4) 0.0425(5) 0.0368(5) -0.0064(4) 0.0007(4) 0.0100(4)
C8 0.0278(6) 0.0320(7) 0.0469(8) -0.0024(6) -0.0045(6) 0.0040(5)
C9 0.0209(6) 0.0333(7) 0.0652(10) -0.0009(7) 0.0038(6) -0.0010(5)
C10 0.0211(6) 0.0342(7) 0.0599(9) -0.0049(6) -0.0018(6) 0.0035(5)
C11 0.0377(7) 0.0304(7) 0.0417(7) 0.0008(6) -0.0102(6) 0.0010(6)
O12 0.0307(4) 0.0251(4) 0.0405(5) -0.0006(4) -0.0066(4) 0.0029(4)
C13 0.0280(6) 0.0270(6) 0.0345(6) -0.0038(5) -0.0024(5) 0.0033(5)
C14 0.0295(6) 0.0216(5) 0.0262(5) 0.0006(4) 0.0017(4) 0.0002(4)
C15 0.0342(7) 0.0340(7) 0.0412(7) -0.0058(6) 0.0052(5) 0.0061(6)
C16 0.0536(9) 0.0363(7) 0.0411(8) -0.0125(6) 0.0048(7) 0.0129(7)
C17 0.0506(8) 0.0288(6) 0.0386(7) -0.0111(6) -0.0090(6) 0.0045(6)
C18 0.0340(6) 0.0233(6) 0.0365(6) -0.0008(5) -0.0048(5) 0.0003(5)
C19 0.0301(6) 0.0193(5) 0.0238(5) 0.0023(4) 0.0026(4) -0.0002(4)
C20 0.0314(6) 0.0248(6) 0.0291(6) 0.0016(5) 0.0080(5) -0.0015(5)
O21 0.0583(6) 0.0346(5) 0.0188(4) 0.0012(4) 0.0068(4) -0.0004(4)
C22 0.0345(7) 0.0341(7) 0.0381(7) 0.0027(6) 0.0082(6) -0.0042(6)

loop_
_atom_site_label
_atom_site_type_symbol
_atom_site_fract_x
_atom_site_fract_y
_atom_site_fract_z
_atom_site_U_iso_or_equiv
_atom_site_thermal_displace_type
_atom_site_occupancy
_atom_site_calc_flag
O1 O 0.05240(3) 0.86119(7) 0.08149(8) 0.0256(2) Uani 1 d
C2 C 0.05852(4) 0.93710(10) 0.18585(11) 0.0232(2) Uani 1 d
C3 C 0.06299(4) 1.05358(10) 0.13330(11) 0.0229(2) Uani 1 d
C4 C 0.05508(4) 1.15237(11) 0.22596(13) 0.0267(2) Uani 1 d
C5 C 0.10451(4) 1.13284(10) 0.19345(12) 0.0251(2) Uani 1 d
C6 C 0.14206(4) 1.09094(12) 0.30705(13) 0.0291(3) Uani 1 d
O7 O 0.17718(3) 1.02753(9) 0.24837(10) 0.0352(2) Uani 1 d
C8 C 0.21453(5) 0.98538(13) 0.3497(2) 0.0366(3) Uani 1 d
C9 C 0.24928(5) 0.92209(13) 0.2770(2) 0.0401(3) Uani 1 d
C10 C 0.25217(5) 0.81008(12) 0.2644(2) 0.0392(3) Uani 1 d
C11 C 0.22261(5) 0.72243(12) 0.3220(2) 0.0383(3) Uani 1 d
O12 O 0.19118(3) 0.66362(8) 0.21639(10) 0.0334(2) Uani 1 d
C13 C 0.15043(5) 0.72949(11) 0.16142(14) 0.0306(3) Uani 1 d
C14 C 0.12028(4) 0.66005(10) 0.05164(12) 0.0260(2) Uani 1 d
C15 C 0.14278(5) 0.58814(12) -0.03135(15) 0.0365(3) Uani 1 d
C16 C 0.11612(6) 0.52341(13) -0.1333(2) 0.0439(4) Uani 1 d
C17 C 0.06631(6) 0.52864(12) -0.1527(2) 0.0410(3) Uani 1 d
C18 C 0.04345(5) 0.59995(11) -0.07103(14) 0.0324(3) Uani 1 d
C19 C 0.06985(4) 0.66654(10) 0.03053(11) 0.0245(2) Uani 1 d
C20 C 0.04349(5) 0.74346(11) 0.11564(13) 0.0281(2) Uani 1 d
O21 O 0.05977(4) 0.90924(8) 0.30393(9) 0.0371(2) Uani 1 d
C22 C 0.12269(5) 1.21246(13) 0.09266(15) 0.0353(3) Uani 1 d
H3 H 0.0530(5) 1.0612(12) 0.0368(15) 0.027(3) Uiso 1 d
H4A H 0.0494(5) 1.1317(13) 0.3174(16) 0.031(4) Uiso 1 d
H4B H 0.0366(5) 1.2156(13) 0.1830(15) 0.032(4) Uiso 1 d
H6A H 0.1275(5) 1.0451(13) 0.3731(15) 0.031(4) Uiso 1 d
H6B H 0.1580(5) 1.1563(14) 0.3605(16) 0.037(4) Uiso 1 d
H8A H 0.2298(6) 1.0515(14) 0.4018(16) 0.040(4) Uiso 1 d
H8B H 0.2008(6) 0.9340(15) 0.4185(18) 0.047(5) Uiso 1 d
H9 H 0.2701(6) 0.9722(16) 0.2349(18) 0.051(5) Uiso 1 d
H10 H 0.2749(7) 0.7773(17) 0.2054(18) 0.057(5) Uiso 1 d
H11A H 0.2026(5) 0.7543(13) 0.3840(15) 0.029(4) Uiso 1 d
H11B H 0.2435(6) 0.6598(15) 0.3692(18) 0.050(5) Uiso 1 d
H13A H 0.1611(5) 0.8032(14) 0.1235(16) 0.038(4) Uiso 1 d
H13B H 0.1323(6) 0.7498(15) 0.2390(17) 0.043(4) Uiso 1 d
H15 H 0.1785(6) 0.5830(14) -0.0153(16) 0.044(4) Uiso 1 d
H16 H 0.1309(7) 0.4768(18) -0.1890(20) 0.063(6) Uiso 1 d
H17 H 0.0469(7) 0.4830(17) -0.2215(20) 0.058(5) Uiso 1 d
H18 H 0.0078(6) 0.6049(14) -0.0867(16) 0.041(4) Uiso 1 d
H20A H 0.0078(6) 0.7309(13) 0.0961(15) 0.033(4) Uiso 1 d
H20B H 0.0541(5) 0.7305(13) 0.2126(15) 0.031(4) Uiso 1 d
H22A H 0.0967(6) 1.2345(15) 0.0206(17) 0.043(4) Uiso 1 d
H22B H 0.1359(7) 1.2824(17) 0.1415(19) 0.055(5) Uiso 1 d
H22C H 0.1483(7) 1.1749(16) 0.0520(19) 0.058(5) Uiso 1 d

loop_
_atom_type_symbol
_atom_type_description
_atom_type_scat_dispersion_real
_atom_type_scat_dispersion_imag
_atom_type_scat_source
C C 0.0033 0.0016 'International Tables Vol C Tables 4.2.6.8 and 6.1.1.4'
H H 0.0000 0.0000 'International Tables Vol C Tables 4.2.6.8 and 6.1.1.4'
O O 0.0106 0.0060 'International Tables Vol C Tables 4.2.6.8 and 6.1.1.4'

loop_
_geom_angle_atom_site_label_1
_geom_angle_atom_site_label_2
_geom_angle_atom_site_label_3
_geom_angle
C2 O1 C20 117.01(9)
O21 C2 O1 122.72(11)
O21 C2 C3 126.89(11)
O1 C2 C3 110.39(9)
C2 C3 C4 117.87(10)
C2 C3 C5 121.64(9)
C4 C3 C5 58.42(7)
C2 C3 H3 114.2(9)
C4 C3 H3 119.0(9)
C5 C3 H3 114.7(9)
C5 C4 C3 61.56(8)
C5 C4 H4A 117.1(9)
C3 C4 H4A 115.6(9)
C5 C4 H4B 118.6(9)
C3 C4 H4B 116.1(9)
H4A C4 H4B 116.5(12)
C4 C5 C6 117.35(10)
C4 C5 C22 117.89(11)
C6 C5 C22 115.27(11)
C4 C5 C3 60.02(7)
C6 C5 C3 119.69(10)
C22 C5 C3 115.55(10)
O7 C6 C5 108.42(10)
O7 C6 H6A 111.7(9)
C5 C6 H6A 111.1(8)
O7 C6 H6B 109.5(9)
C5 C6 H6B 110.6(9)
H6A C6 H6B 105.5(12)
C8 O7 C6 112.01(10)
O7 C8 C9 107.35(12)
O7 C8 H8A 107.9(9)
C9 C8 H8A 112.1(9)
O7 C8 H8B 111.1(10)
C9 C8 H8B 111.5(10)
H8A C8 H8B 106.9(13)
C10 C9 C8 126.31(15)
C10 C9 H9 120.8(11)
C8 C9 H9 112.8(11)
C9 C10 C11 127.16(15)
C9 C10 H10 119.2(11)
C11 C10 H10 113.5(11)
O12 C11 C10 111.75(12)
O12 C11 H11A 107.1(9)
C10 C11 H11A 112.8(9)
O12 C11 H11B 103.7(10)
C10 C11 H11B 111.1(10)
H11A C11 H11B 109.9(13)
C13 O12 C11 112.74(10)
O12 C13 C14 108.19(10)
O12 C13 H13A 109.9(9)
C14 C13 H13A 111.2(9)
O12 C13 H13B 107.9(9)
C14 C13 H13B 112.4(9)
H13A C13 H13B 107.1(13)
C15 C14 C19 118.95(11)
C15 C14 C13 119.70(11)
C19 C14 C13 121.35(11)
C16 C15 C14 121.12(13)
C16 C15 H15 120.1(10)
C14 C15 H15 118.7(10)
C17 C16 C15 119.88(13)
C17 C16 H16 118.9(12)
C15 C16 H16 121.2(12)
C16 C17 C18 119.61(13)
C16 C17 H17 121.5(11)
C18 C17 H17 118.9(11)
C17 C18 C19 121.05(13)
C17 C18 H18 119.4(9)
C19 C18 H18 119.5(9)
C18 C19 C14 119.38(11)
C18 C19 C20 119.14(11)
C14 C19 C20 121.48(11)
O1 C20 C19 108.85(9)
O1 C20 H20A 107.3(9)
C19 C20 H20A 111.6(9)
O1 C20 H20B 109.9(9)
C19 C20 H20B 110.8(8)
H20A C20 H20B 108.3(12)
C5 C22 H22A 110.9(10)
C5 C22 H22B 109.2(10)
H22A C22 H22B 108.5(15)
C5 C22 H22C 109.6(11)
H22A C22 H22C 109.5(15)
H22B C22 H22C 109.1(15)

loop_
_geom_bond_atom_site_label_1
_geom_bond_atom_site_label_2
_geom_bond_distance
O1 C2 1.3530(13)
O1 C20 1.4513(15)
C2 O21 1.2070(14)
C2 C3 1.473(2)
C3 C4 1.514(2)
C3 C5 1.536(2)
C3 H3 0.956(14)
C4 C5 1.488(2)
C4 H4A 0.973(15)
C4 H4B 0.965(15)
C5 C6 1.499(2)
C5 C22 1.510(2)
C6 O7 1.4266(15)
C6 H6A 0.982(15)
C6 H6B 1.00(2)
O7 C8 1.422(2)
C8 C9 1.494(2)
C8 H8A 0.99(2)
C8 H8B 1.03(2)
C9 C10 1.322(2)
C9 H9 0.97(2)
C10 C11 1.487(2)
C10 H10 1.01(2)
C11 O12 1.435(2)
C11 H11A 0.967(15)
C11 H11B 1.01(2)
O12 C13 1.4167(15)
C13 C14 1.508(2)
C13 H13A 1.01(2)
C13 H13B 1.01(2)
C14 C15 1.393(2)
C14 C19 1.400(2)
C15 C16 1.385(2)
C15 H15 0.99(2)
C16 C17 1.382(2)
C16 H16 0.92(2)
C17 C18 1.386(2)
C17 H17 0.97(2)
C18 C19 1.392(2)
C18 H18 0.99(2)
C19 C20 1.503(2)
C20 H20A 1.00(2)
C20 H20B 0.971(15)
C22 H22A 0.97(2)
C22 H22B 0.99(2)
C22 H22C 0.98(2)

loop_
_geom_torsion_atom_site_label_1
_geom_torsion_atom_site_label_2
_geom_torsion_atom_site_label_3
_geom_torsion_atom_site_label_4
_geom_torsion
C20 O1 C2 O21 4.7(2)
C20 O1 C2 C3 -175.13(9)
O21 C2 C3 C4 -17.8(2)
O1 C2 C3 C4 162.03(9)
O21 C2 C3 C5 50.5(2)
O1 C2 C3 C5 -129.69(10)
C2 C3 C4 C5 111.81(11)
C5 C3 C4 C5 0.0
C3 C4 C5 C6 -110.21(12)
C3 C4 C5 C22 104.96(12)
C3 C4 C5 C3 0.0
C2 C3 C5 C4 -105.40(12)
C4 C3 C5 C4 0.0
C2 C3 C5 C6 1.0(2)
C4 C3 C5 C6 106.36(12)
C2 C3 C5 C22 145.77(11)
C4 C3 C5 C22 -108.83(12)
C4 C5 C6 O7 152.47(11)
C22 C5 C6 O7 -61.80(14)
C3 C5 C6 O7 83.11(13)
C5 C6 O7 C8 179.47(11)
C6 O7 C8 C9 -179.33(11)
O7 C8 C9 C10 -101.3(2)
C8 C9 C10 C11 -1.6(3)
C9 C10 C11 O12 112.4(2)
C10 C11 O12 C13 -76.38(15)
C11 O12 C13 C14 179.69(11)
O12 C13 C14 C15 -35.7(2)
O12 C13 C14 C19 144.64(11)
C19 C14 C15 C16 -0.2(2)
C13 C14 C15 C16 -179.87(13)
C14 C15 C16 C17 -0.8(2)
C15 C16 C17 C18 0.9(2)
C16 C17 C18 C19 0.0(2)
C17 C18 C19 C14 -0.9(2)
C17 C18 C19 C20 179.39(12)
C15 C14 C19 C18 1.0(2)
C13 C14 C19 C18 -179.30(11)
C15 C14 C19 C20 -179.33(11)
C13 C14 C19 C20 0.4(2)
C2 O1 C20 C19 -141.39(10)
C18 C19 C20 O1 -111.27(12)
C14 C19 C20 O1 69.05(14)
